data_4338890
loop_
_publ_author_name
'Kumar, D. Krishna'
'Das, Amitava'
'Dastidar, Parthasarathi'

_publ_section_title
;
 Metalloporphyrin-based inclusion materials: exploiting ligating
 topologies and hydrogen-bonding backbones in generating new
 supramolecular architectures.
;
_journal_issue 18
_journal_name_full 'Inorganic chemistry'
_journal_page_first 7351
_journal_page_last 7361
_journal_paper_doi 10.1021/ic0702163
_journal_volume 46
_journal_year 2007
_chemical_formula_sum 'C78 H63 Cl Mn N12 O3'
_chemical_formula_weight 1306.79
_chemical_name_systematic
; 
 ? 
;
_space_group_IT_number 2
_symmetry_cell_setting triclinic
_symmetry_space_group_name_Hall '-P 1'
_symmetry_space_group_name_H-M 'P -1'
_atom_sites_solution_hydrogens geom
_atom_sites_solution_primary direct
_atom_sites_solution_secondary difmap
_audit_creation_method SHELXL-97
_cell_angle_alpha 82.5140(10)
_cell_angle_beta 84.0510(10)
_cell_angle_gamma 78.2670(10)
_cell_formula_units_Z 2
_cell_length_a 12.8727(11)
_cell_length_b 13.0713(11)
_cell_length_c 20.0292(16)
_cell_measurement_temperature 100(2)
_cell_volume 3261.3(5)
_computing_cell_refinement 'BRUKER AXS SMART 3'
_computing_data_collection 'BRUKER AXS SMART 3'
_computing_data_reduction 'BRUKER AXS SAINT'
_computing_molecular_graphics 'BRUKER SHELXLTL'
_computing_publication_material 'MERCURY 1.4'
_computing_structure_refinement 'SHELXL-97 (Sheldrick, 1997)'
_computing_structure_solution 'SHELXS-97 (Sheldrick, 1990)'
_diffrn_ambient_temperature 100(2)
_diffrn_detector_area_resol_mean 3
_diffrn_measured_fraction_theta_full 0.918
_diffrn_measured_fraction_theta_max 0.918
_diffrn_measurement_device_type 'BRUKER CCD AREA DETECTOR'
_diffrn_measurement_method 'PHI-OMEGA SCAN'
_diffrn_radiation_monochromator graphite
_diffrn_radiation_source 'fine-focus sealed tube'
_diffrn_radiation_type MoK\a
_diffrn_radiation_wavelength 0.71073
_diffrn_reflns_av_R_equivalents 0.0431
_diffrn_reflns_av_sigmaI/netI 0.0677
_diffrn_reflns_limit_h_max 16
_diffrn_reflns_limit_h_min -16
_diffrn_reflns_limit_k_max 17
_diffrn_reflns_limit_k_min -16
_diffrn_reflns_limit_l_max 26
_diffrn_reflns_limit_l_min -26
_diffrn_reflns_number 36619
_diffrn_reflns_theta_full 28.34
_diffrn_reflns_theta_max 28.34
_diffrn_reflns_theta_min 1.60
_exptl_absorpt_coefficient_mu 0.305
_exptl_absorpt_correction_T_max 0.9879
_exptl_absorpt_correction_T_min 0.9035
_exptl_absorpt_correction_type multi-scan
_exptl_absorpt_process_details SADABS
_exptl_crystal_colour BROWN
_exptl_crystal_density_diffrn 1.331
_exptl_crystal_density_method 'not measured'
_exptl_crystal_description PLATE
_exptl_crystal_F_000 1362
_exptl_crystal_size_max 0.34
_exptl_crystal_size_mid 0.18
_exptl_crystal_size_min 0.04
_refine_diff_density_max 0.936
_refine_diff_density_min -0.656
_refine_diff_density_rms 0.074
_refine_ls_extinction_method none
_refine_ls_goodness_of_fit_ref 1.042
_refine_ls_hydrogen_treatment mixed
_refine_ls_matrix_type full
_refine_ls_number_parameters 878
_refine_ls_number_reflns 14928
_refine_ls_number_restraints 0
_refine_ls_restrained_S_all 1.042
_refine_ls_R_factor_all 0.0955
_refine_ls_R_factor_gt 0.0575
_refine_ls_shift/su_max 0.031
_refine_ls_shift/su_mean 0.000
_refine_ls_structure_factor_coef Fsqd
_refine_ls_weighting_details 'calc w=1/[\s^2^(Fo^2^)+(0.0856P)^2^+1.2563P] where P=(Fo^2^+2Fc^2^)/3'
_refine_ls_weighting_scheme calc
_refine_ls_wR_factor_gt 0.1462
_refine_ls_wR_factor_ref 0.1659
_reflns_number_gt 10100
_reflns_number_total 14928
_reflns_threshold_expression >2sigma(I)
_cod_data_source_file ic0702163-file010.cif
_cod_data_source_block kkb518fm
_cod_depositor_comments
;
The following automatic conversions were performed:

'_symmetry_cell_setting' value 'TRICLINIC' changed to 'triclinic'
according to
/usr/data/users/saulius/automatic-downloads/retrospective/ACS/lib/dictionaries/cif_core.dic
dictionary named 'cif_core.dic' version 2.4.2 from
2011-04-26.

'_exptl_absorpt_correction_type' value 'MULTI-SCAN'
changed to 'multi-scan' according to
/usr/data/users/saulius/automatic-downloads/retrospective/ACS/lib/dictionaries/cif_core.dic
dictionary named 'cif_core.dic' version 2.4.2 from 2011-04-26.

Automatic conversion script
Id: cif_fix_values 2281 2013-09-26 08:29:07Z andrius 
;
_cod_original_sg_symbol_H-M P-1
_cod_database_code 4338890

loop_
_symmetry_equiv_pos_as_xyz
'x, y, z'
'-x, -y, -z'

loop_
_atom_site_label
_atom_site_type_symbol
_atom_site_fract_x
_atom_site_fract_y
_atom_site_fract_z
_atom_site_U_iso_or_equiv
_atom_site_adp_type
_atom_site_occupancy
_atom_site_symmetry_multiplicity
_atom_site_calc_flag
_atom_site_refinement_flags
Mn1 Mn 0.5000 0.0000 0.5000 0.01591(13) Uani 1 2 d S
N1 N 0.47370(17) 0.15759(16) 0.47927(10) 0.0188(5) Uani 1 1 d .
C2 C 0.4756(2) 0.2289(2) 0.52459(13) 0.0208(6) Uani 1 1 d .
C3 C 0.4608(2) 0.3327(2) 0.49011(14) 0.0292(7) Uani 1 1 d .
H3 H 0.4590 0.3954 0.5097 0.035 Uiso 1 1 calc R
C4 C 0.4497(2) 0.3259(2) 0.42472(14) 0.0281(6) Uani 1 1 d .
H4 H 0.4395 0.3828 0.3898 0.034 Uiso 1 1 calc R
C5 C 0.4561(2) 0.2167(2) 0.41753(13) 0.0209(6) Uani 1 1 d .
C6 C 0.4465(2) 0.1772(2) 0.35757(13) 0.0206(6) Uani 1 1 d .
C7 C 0.4268(2) 0.2539(2) 0.29567(13) 0.0251(6) Uani 1 1 d .
C8 C 0.5007(2) 0.2479(2) 0.23900(14) 0.0300(7) Uani 1 1 d .
H8 H 0.5624 0.1938 0.2394 0.036 Uiso 1 1 calc R
C9 C 0.4842(3) 0.3206(3) 0.18244(16) 0.0430(9) Uani 1 1 d .
H9 H 0.5343 0.3156 0.1441 0.052 Uiso 1 1 calc R
C10 C 0.3946(3) 0.4007(3) 0.18154(18) 0.0481(10) Uani 1 1 d .
H10 H 0.3847 0.4519 0.1433 0.058 Uiso 1 1 calc R
C11 C 0.3200(3) 0.4057(2) 0.23662(18) 0.0419(9) Uani 1 1 d .
H11 H 0.2580 0.4594 0.2357 0.050 Uiso 1 1 calc R
C12 C 0.3357(3) 0.3324(2) 0.29316(16) 0.0317(7) Uani 1 1 d .
H12 H 0.2838 0.3358 0.3305 0.038 Uiso 1 1 calc R
C13 C 0.45523(19) 0.0704(2) 0.35240(13) 0.0185(5) Uani 1 1 d .
C14 C 0.4398(2) 0.0282(2) 0.29222(13) 0.0200(5) Uani 1 1 d .
H14 H 0.4212 0.0675 0.2504 0.024 Uiso 1 1 calc R
C15 C 0.4566(2) -0.0768(2) 0.30590(13) 0.0205(6) Uani 1 1 d .
H15 H 0.4525 -0.1255 0.2754 0.025 Uiso 1 1 calc R
C16 C 0.48166(19) -0.1023(2) 0.37482(12) 0.0168(5) Uani 1 1 d .
N17 N 0.47900(16) -0.01074(16) 0.40317(10) 0.0170(4) Uani 1 1 d .
C18 C 0.5059(2) -0.2046(2) 0.40696(13) 0.0189(5) Uani 1 1 d .
C19 C 0.5138(2) -0.2945(2) 0.36626(13) 0.0200(5) Uani 1 1 d .
C20 C 0.6123(2) -0.3540(2) 0.34917(15) 0.0285(6) Uani 1 1 d .
H20 H 0.6747 -0.3363 0.3623 0.034 Uiso 1 1 calc R
C21 C 0.6208(2) -0.4391(2) 0.31312(15) 0.0320(7) Uani 1 1 d .
H21 H 0.6890 -0.4796 0.3018 0.038 Uiso 1 1 calc R
C22 C 0.5305(3) -0.4656(2) 0.29344(14) 0.0282(6) Uani 1 1 d .
H22 H 0.5362 -0.5242 0.2689 0.034 Uiso 1 1 calc R
C23 C 0.4321(3) -0.4057(2) 0.30998(15) 0.0315(7) Uani 1 1 d .
H23 H 0.3697 -0.4229 0.2965 0.038 Uiso 1 1 calc R
C24 C 0.4240(2) -0.3206(2) 0.34612(15) 0.0274(6) Uani 1 1 d .
H24 H 0.3559 -0.2797 0.3572 0.033 Uiso 1 1 calc R
N25 N 0.68436(17) -0.00734(18) 0.47262(11) 0.0216(5) Uani 1 1 d .
C26 C 0.7566(2) -0.0882(2) 0.49845(14) 0.0264(6) Uani 1 1 d .
H26 H 0.7324 -0.1426 0.5283 0.032 Uiso 1 1 calc R
C27 C 0.8650(2) -0.0951(2) 0.48309(15) 0.0304(7) Uani 1 1 d .
H27 H 0.9142 -0.1531 0.5022 0.036 Uiso 1 1 calc R
C28 C 0.9002(2) -0.0163(2) 0.43964(14) 0.0292(7) Uani 1 1 d .
H28 H 0.9743 -0.0193 0.4286 0.035 Uiso 1 1 calc R
C29 C 0.8272(2) 0.0671(2) 0.41223(13) 0.0247(6) Uani 1 1 d .
C30 C 0.7189(2) 0.0691(2) 0.43048(13) 0.0239(6) Uani 1 1 d .
H30 H 0.6682 0.1267 0.4124 0.029 Uiso 1 1 calc R
N31 N 0.8646(2) 0.1480(2) 0.36925(12) 0.0300(6) Uani 1 1 d .
C32 C 0.8097(2) 0.2124(2) 0.31966(14) 0.0296(7) Uani 1 1 d .
O33 O 0.71886(17) 0.2100(2) 0.30920(11) 0.0440(6) Uani 1 1 d .
N34 N 0.8697(2) 0.2800(2) 0.28378(13) 0.0319(6) Uani 1 1 d .
C35 C 0.8373(2) 0.3581(2) 0.23158(14) 0.0289(6) Uani 1 1 d .
C36 C 0.9048(3) 0.4294(3) 0.20869(17) 0.0402(8) Uani 1 1 d .
H36 H 0.9689 0.4224 0.2300 0.048 Uiso 1 1 calc R
C37 C 0.8840(3) 0.5054(2) 0.15916(15) 0.0374(8) Uani 1 1 d .
H37 H 0.9321 0.5515 0.1442 0.045 Uiso 1 1 calc R
C38 C 0.7920(4) 0.5154(3) 0.13069(17) 0.0509(10) Uani 1 1 d .
H38 H 0.7752 0.5717 0.0960 0.061 Uiso 1 1 calc R
N39 N 0.7204(3) 0.4495(3) 0.14844(15) 0.0554(8) Uani 1 1 d .
C40 C 0.7444(3) 0.3691(2) 0.19976(15) 0.0323(7) Uani 1 1 d .
H40 H 0.6973 0.3216 0.2132 0.039 Uiso 1 1 calc R
Mn1' Mn 0.5000 0.0000 0.0000 0.01602(13) Uani 1 2 d S
N1' N 0.50478(16) -0.12161(16) 0.07349(10) 0.0177(4) Uani 1 1 d .
C2' C 0.4433(2) -0.1983(2) 0.08176(13) 0.0193(5) Uani 1 1 d .
C3' C 0.4747(2) -0.2731(2) 0.13838(13) 0.0217(6) Uani 1 1 d .
H3' H 0.4453 -0.3336 0.1543 0.026 Uiso 1 1 calc R
C4' C 0.5536(2) -0.2421(2) 0.16494(13) 0.0205(6) Uani 1 1 d .
H4' H 0.5896 -0.2765 0.2032 0.025 Uiso 1 1 calc R
C5' C 0.5733(2) -0.1476(2) 0.12500(12) 0.0173(5) Uani 1 1 d .
C6' C 0.6482(2) -0.0904(2) 0.13743(12) 0.0172(5) Uani 1 1 d .
C7' C 0.71771(19) -0.1333(2) 0.19426(12) 0.0183(5) Uani 1 1 d .
C8' C 0.7886(2) -0.2286(2) 0.19139(14) 0.0235(6) Uani 1 1 d .
H8' H 0.7922 -0.2661 0.1534 0.028 Uiso 1 1 calc R
C9' C 0.8544(2) -0.2699(2) 0.24315(15) 0.0285(6) Uani 1 1 d .
H9' H 0.9030 -0.3347 0.2400 0.034 Uiso 1 1 calc R
C10' C 0.8491(2) -0.2170(3) 0.29893(15) 0.0315(7) Uani 1 1 d .
H10' H 0.8937 -0.2453 0.3345 0.038 Uiso 1 1 calc R
C11' C 0.7788(2) -0.1226(3) 0.30282(14) 0.0301(7) Uani 1 1 d .
H11' H 0.7749 -0.0862 0.3414 0.036 Uiso 1 1 calc R
C12' C 0.7132(2) -0.0798(2) 0.25062(13) 0.0232(6) Uani 1 1 d .
H12' H 0.6656 -0.0143 0.2536 0.028 Uiso 1 1 calc R
C13' C 0.66451(19) 0.0027(2) 0.09854(13) 0.0183(5) Uani 1 1 d .
C14' C 0.7442(2) 0.0594(2) 0.10918(13) 0.0224(6) Uani 1 1 d .
H14' H 0.7895 0.0437 0.1452 0.027 Uiso 1 1 calc R
C15' C 0.7439(2) 0.1390(2) 0.05910(14) 0.0241(6) Uani 1 1 d .
H15' H 0.7895 0.1888 0.0528 0.029 Uiso 1 1 calc R
C16' C 0.6615(2) 0.1344(2) 0.01701(13) 0.0203(5) Uani 1 1 d .
N17' N 0.61300(16) 0.05060(16) 0.04222(10) 0.0179(4) Uani 1 1 d .
C18' C 0.6366(2) 0.2034(2) -0.04125(13) 0.0207(6) Uani 1 1 d .
C19' C 0.7035(2) 0.2856(2) -0.06232(14) 0.0226(6) Uani 1 1 d .
C20' C 0.7096(3) 0.3613(2) -0.02068(15) 0.0302(7) Uani 1 1 d .
H20' H 0.6675 0.3641 0.0212 0.036 Uiso 1 1 calc R
C21' C 0.7766(3) 0.4326(2) -0.03982(16) 0.0366(8) Uani 1 1 d .
H21' H 0.7805 0.4836 -0.0109 0.044 Uiso 1 1 calc R
C22' C 0.8376(3) 0.4297(2) -0.10088(17) 0.0373(8) Uani 1 1 d .
H22' H 0.8839 0.4782 -0.1138 0.045 Uiso 1 1 calc R
C23' C 0.8308(2) 0.3558(2) -0.14309(16) 0.0336(7) Uani 1 1 d .
H23' H 0.8719 0.3541 -0.1853 0.040 Uiso 1 1 calc R
C24' C 0.7639(2) 0.2841(2) -0.12380(15) 0.0277(6) Uani 1 1 d .
H24' H 0.7595 0.2336 -0.1530 0.033 Uiso 1 1 calc R
N25' N 0.36972(17) 0.10421(17) 0.06481(11) 0.0196(5) Uani 1 1 d .
C26' C 0.3459(2) 0.2083(2) 0.04967(14) 0.0253(6) Uani 1 1 d .
H26' H 0.3774 0.2392 0.0090 0.030 Uiso 1 1 calc R
C27' C 0.2770(2) 0.2727(2) 0.09091(15) 0.0308(7) Uani 1 1 d .
H27' H 0.2625 0.3467 0.0790 0.037 Uiso 1 1 calc R
C28' C 0.2294(2) 0.2290(2) 0.14955(14) 0.0276(6) Uani 1 1 d .
H28' H 0.1814 0.2723 0.1783 0.033 Uiso 1 1 calc R
C29' C 0.2526(2) 0.1210(2) 0.16576(13) 0.0216(6) Uani 1 1 d .
C30' C 0.3236(2) 0.0612(2) 0.12196(13) 0.0233(6) Uani 1 1 d .
H30' H 0.3401 -0.0130 0.1329 0.028 Uiso 1 1 calc R
N31' N 0.20634(19) 0.0793(2) 0.22642(12) 0.0257(5) Uani 1 1 d .
C32' C 0.2140(2) -0.0248(2) 0.25044(14) 0.0250(6) Uani 1 1 d .
O33' O 0.25587(16) -0.09761(16) 0.21889(10) 0.0296(5) Uani 1 1 d .
N34' N 0.1683(2) -0.0376(2) 0.31553(14) 0.0317(6) Uani 1 1 d .
C35' C 0.1648(2) -0.1362(2) 0.35265(15) 0.0317(7) Uani 1 1 d .
C36' C 0.1811(3) -0.1513(3) 0.42041(16) 0.0404(8) Uani 1 1 d .
H36' H 0.1969 -0.0963 0.4420 0.048 Uiso 1 1 calc R
C37' C 0.1742(3) -0.2471(3) 0.45635(19) 0.0533(10) Uani 1 1 d .
H37' H 0.1843 -0.2590 0.5033 0.064 Uiso 1 1 calc R
C38' C 0.1527(3) -0.3250(3) 0.4235(2) 0.0573(11) Uani 1 1 d .
H38' H 0.1489 -0.3911 0.4487 0.069 Uiso 1 1 calc R
N39' N 0.1367(3) -0.3128(2) 0.35772(17) 0.0535(8) Uani 1 1 d .
C40' C 0.1425(3) -0.2191(3) 0.32350(18) 0.0415(8) Uani 1 1 d .
H40' H 0.1307 -0.2087 0.2768 0.050 Uiso 1 1 calc R
C41 C 0.9341(3) 0.6893(4) 1.0146(2) 0.0654(13) Uani 1 1 d .
H41A H 0.9706 0.6859 1.0556 0.098 Uiso 1 1 calc R
H41B H 0.9626 0.6259 0.9921 0.098 Uiso 1 1 calc R
H41C H 0.8577 0.6937 1.0265 0.098 Uiso 1 1 calc R
C42 C 0.9520(2) 0.7855(3) 0.96727(16) 0.0389(8) Uani 1 1 d .
C43 C 0.9065(3) 0.8851(3) 0.98232(18) 0.0462(9) Uani 1 1 d .
H43 H 0.8643 0.8939 1.0238 0.055 Uiso 1 1 calc R
C44 C 0.9205(3) 0.9719(3) 0.9389(2) 0.0488(10) Uani 1 1 d .
H44 H 0.8886 1.0398 0.9510 0.059 Uiso 1 1 calc R
C45 C 0.9804(2) 0.9629(3) 0.87767(18) 0.0385(8) Uani 1 1 d .
C46 C 1.0257(2) 0.8630(3) 0.86187(16) 0.0327(7) Uani 1 1 d .
H46 H 1.0662 0.8544 0.8199 0.039 Uiso 1 1 calc R
C47 C 1.0128(2) 0.7754(3) 0.90631(15) 0.0323(7) Uani 1 1 d .
H47 H 1.0461 0.7074 0.8949 0.039 Uiso 1 1 calc R
C48 C 0.9976(3) 1.0597(3) 0.8310(2) 0.0621(12) Uani 1 1 d .
H48A H 1.0442 1.0960 0.8510 0.093 Uiso 1 1 calc R
H48B H 0.9290 1.1069 0.8244 0.093 Uiso 1 1 calc R
H48C H 1.0309 1.0389 0.7873 0.093 Uiso 1 1 calc R
C49 C -0.1240(7) 0.4820(6) 0.3926(3) 0.134(3) Uani 1 1 d .
H49A H -0.1980 0.5112 0.4071 0.202 Uiso 1 1 calc R
H49B H -0.1172 0.4075 0.3872 0.202 Uiso 1 1 calc R
H49C H -0.1034 0.5201 0.3494 0.202 Uiso 1 1 calc R
C50 C -0.0538(6) 0.4931(4) 0.4441(3) 0.107(2) Uani 1 1 d .
C51 C 0.0437(6) 0.4170(4) 0.4623(3) 0.0914(18) Uani 1 1 d .
H51 H 0.0730 0.3627 0.4347 0.110 Uiso 1 1 calc R
C52 C 0.0899(4) 0.4243(4) 0.5165(3) 0.0767(14) Uani 1 1 d .
H52 H 0.1494 0.3720 0.5292 0.092 Uiso 1 1 calc R
Cl53 Cl 0.09620(6) 0.20890(7) 0.34852(4) 0.03651(19) Uani 1 1 d .
O54 O 0.0799(4) 0.5160(4) 0.2971(3) 0.1394(18) Uani 1 1 d .
H31' H 0.177(3) 0.121(3) 0.2547(16) 0.030(9) Uiso 1 1 d .
H31H H 0.936(3) 0.149(3) 0.3666(18) 0.049(10) Uiso 1 1 d .
H34' H 0.159(3) 0.011(3) 0.3349(17) 0.034(10) Uiso 1 1 d .
H34H H 0.941(3) 0.271(3) 0.2930(19) 0.059(12) Uiso 1 1 d .

loop_
_atom_site_aniso_label
_atom_site_aniso_U_11
_atom_site_aniso_U_22
_atom_site_aniso_U_33
_atom_site_aniso_U_23
_atom_site_aniso_U_13
_atom_site_aniso_U_12
Mn1 0.0202(3) 0.0146(3) 0.0147(3) 0.0002(2) -0.0023(2) -0.0081(2)
N1 0.0223(11) 0.0177(11) 0.0183(11) 0.0008(9) -0.0030(9) -0.0093(9)
C2 0.0242(14) 0.0198(14) 0.0205(13) -0.0021(10) -0.0025(10) -0.0087(11)
C3 0.0462(18) 0.0176(14) 0.0262(15) -0.0025(11) -0.0050(13) -0.0110(13)
C4 0.0456(18) 0.0176(14) 0.0236(14) 0.0035(11) -0.0083(13) -0.0131(13)
C5 0.0231(14) 0.0188(14) 0.0222(13) 0.0026(11) -0.0042(10) -0.0087(11)
C6 0.0230(13) 0.0204(14) 0.0203(13) 0.0007(11) -0.0040(10) -0.0091(11)
C7 0.0377(16) 0.0211(14) 0.0216(14) 0.0053(11) -0.0138(12) -0.0167(13)
C8 0.0377(17) 0.0344(17) 0.0237(14) 0.0051(12) -0.0115(12) -0.0215(14)
C9 0.060(2) 0.052(2) 0.0271(16) 0.0120(15) -0.0182(15) -0.0386(19)
C10 0.075(3) 0.041(2) 0.039(2) 0.0213(16) -0.0367(19) -0.038(2)
C11 0.062(2) 0.0216(16) 0.048(2) 0.0053(14) -0.0373(18) -0.0126(16)
C12 0.0421(18) 0.0206(15) 0.0375(17) -0.0011(12) -0.0200(14) -0.0109(13)
C13 0.0155(12) 0.0217(14) 0.0192(13) 0.0015(10) -0.0024(10) -0.0073(11)
C14 0.0189(13) 0.0247(15) 0.0180(13) -0.0006(11) -0.0040(10) -0.0081(11)
C15 0.0195(13) 0.0270(15) 0.0176(13) -0.0038(11) -0.0031(10) -0.0088(11)
C16 0.0154(12) 0.0199(13) 0.0163(12) -0.0042(10) -0.0001(9) -0.0052(10)
N17 0.0195(11) 0.0149(11) 0.0176(11) -0.0002(8) -0.0022(8) -0.0061(9)
C18 0.0189(13) 0.0209(14) 0.0187(13) -0.0027(10) 0.0004(10) -0.0085(11)
C19 0.0297(14) 0.0149(13) 0.0161(12) 0.0009(10) -0.0029(10) -0.0069(11)
C20 0.0273(15) 0.0293(16) 0.0313(16) -0.0069(13) -0.0027(12) -0.0085(13)
C21 0.0324(16) 0.0290(17) 0.0340(16) -0.0105(13) -0.0015(13) -0.0005(13)
C22 0.0465(18) 0.0187(14) 0.0219(14) -0.0027(11) -0.0043(12) -0.0108(13)
C23 0.0363(17) 0.0244(16) 0.0378(17) -0.0057(13) -0.0104(13) -0.0104(13)
C24 0.0279(15) 0.0233(15) 0.0334(16) -0.0060(12) -0.0059(12) -0.0069(12)
N25 0.0227(12) 0.0273(13) 0.0166(11) -0.0025(9) -0.0012(9) -0.0095(10)
C26 0.0255(14) 0.0290(16) 0.0259(14) 0.0009(12) -0.0037(11) -0.0095(12)
C27 0.0248(15) 0.0370(18) 0.0291(15) -0.0018(13) -0.0064(12) -0.0043(13)
C28 0.0193(14) 0.0443(19) 0.0260(15) -0.0067(13) -0.0010(11) -0.0091(13)
C29 0.0244(14) 0.0331(16) 0.0201(13) -0.0041(12) -0.0017(11) -0.0129(12)
C30 0.0219(14) 0.0301(16) 0.0210(14) -0.0010(11) -0.0018(11) -0.0092(12)
N31 0.0200(12) 0.0451(16) 0.0261(13) 0.0050(11) -0.0001(10) -0.0156(11)
C32 0.0291(16) 0.0398(18) 0.0212(14) 0.0010(12) 0.0035(12) -0.0149(14)
O33 0.0303(12) 0.0663(17) 0.0375(13) 0.0201(11) -0.0098(10) -0.0268(11)
N34 0.0249(13) 0.0396(16) 0.0326(14) 0.0022(11) 0.0014(11) -0.0155(12)
C35 0.0338(16) 0.0298(16) 0.0236(14) -0.0042(12) 0.0077(12) -0.0118(13)
C36 0.050(2) 0.041(2) 0.0359(18) -0.0095(15) 0.0035(15) -0.0238(17)
C37 0.064(2) 0.0294(17) 0.0269(16) 0.0004(13) 0.0035(15) -0.0337(17)
C38 0.099(3) 0.0268(18) 0.0280(17) 0.0004(14) 0.0057(19) -0.022(2)
N39 0.076(2) 0.049(2) 0.0394(17) -0.0025(15) 0.0039(16) -0.0121(17)
C40 0.0383(17) 0.0312(17) 0.0282(16) -0.0012(13) 0.0033(13) -0.0128(14)
Mn1' 0.0161(3) 0.0160(3) 0.0177(3) 0.0010(2) -0.0057(2) -0.0068(2)
N1' 0.0185(11) 0.0174(11) 0.0190(11) 0.0002(9) -0.0048(8) -0.0073(9)
C2' 0.0207(13) 0.0183(13) 0.0207(13) 0.0007(10) -0.0056(10) -0.0078(11)
C3' 0.0246(14) 0.0192(14) 0.0227(13) 0.0013(11) -0.0045(11) -0.0085(11)
C4' 0.0221(13) 0.0208(14) 0.0190(13) 0.0027(10) -0.0056(10) -0.0061(11)
C5' 0.0180(12) 0.0199(13) 0.0146(12) -0.0022(10) -0.0034(9) -0.0037(10)
C6' 0.0176(12) 0.0179(13) 0.0166(12) -0.0026(10) -0.0027(10) -0.0033(10)
C7' 0.0153(12) 0.0214(14) 0.0188(13) 0.0014(10) -0.0026(10) -0.0066(10)
C8' 0.0268(14) 0.0212(14) 0.0247(14) 0.0003(11) -0.0063(11) -0.0094(12)
C9' 0.0247(15) 0.0261(16) 0.0349(16) 0.0067(12) -0.0103(12) -0.0078(12)
C10' 0.0276(15) 0.0411(19) 0.0288(16) 0.0102(13) -0.0135(12) -0.0168(14)
C11' 0.0316(16) 0.0443(19) 0.0199(14) -0.0043(13) -0.0057(12) -0.0182(14)
C12' 0.0203(13) 0.0300(16) 0.0213(13) -0.0035(11) -0.0023(10) -0.0085(12)
C13' 0.0161(12) 0.0187(13) 0.0204(13) -0.0020(10) -0.0042(10) -0.0030(10)
C14' 0.0218(13) 0.0231(14) 0.0246(14) 0.0004(11) -0.0087(11) -0.0080(11)
C15' 0.0228(14) 0.0225(15) 0.0300(15) 0.0002(12) -0.0105(11) -0.0094(12)
C16' 0.0193(13) 0.0158(13) 0.0281(14) -0.0016(11) -0.0071(11) -0.0064(11)
N17' 0.0174(11) 0.0173(11) 0.0204(11) 0.0004(9) -0.0056(8) -0.0058(9)
C18' 0.0218(13) 0.0162(13) 0.0260(14) 0.0000(11) -0.0076(11) -0.0066(11)
C19' 0.0230(14) 0.0182(14) 0.0281(14) 0.0071(11) -0.0128(11) -0.0085(11)
C20' 0.0427(18) 0.0242(15) 0.0279(15) 0.0049(12) -0.0144(13) -0.0151(13)
C21' 0.056(2) 0.0265(16) 0.0353(17) 0.0102(13) -0.0238(15) -0.0250(15)
C22' 0.0400(18) 0.0283(17) 0.050(2) 0.0154(14) -0.0247(15) -0.0223(14)
C23' 0.0291(16) 0.0311(17) 0.0410(18) 0.0093(14) -0.0071(13) -0.0125(13)
C24' 0.0246(15) 0.0238(15) 0.0363(16) 0.0018(12) -0.0097(12) -0.0083(12)
N25' 0.0185(11) 0.0196(12) 0.0223(11) -0.0031(9) -0.0064(9) -0.0048(9)
C26' 0.0298(15) 0.0233(15) 0.0245(14) -0.0016(11) -0.0053(11) -0.0079(12)
C27' 0.0383(17) 0.0194(15) 0.0348(16) -0.0040(12) -0.0022(13) -0.0054(13)
C28' 0.0281(15) 0.0285(16) 0.0279(15) -0.0106(12) -0.0028(12) -0.0045(13)
C29' 0.0174(13) 0.0261(15) 0.0233(14) -0.0017(11) -0.0061(10) -0.0075(11)
C30' 0.0191(13) 0.0235(15) 0.0272(14) -0.0001(11) -0.0047(11) -0.0040(11)
N31' 0.0225(12) 0.0268(14) 0.0263(13) -0.0043(11) 0.0001(10) -0.0011(10)
C32' 0.0166(13) 0.0311(16) 0.0284(15) -0.0007(12) -0.0039(11) -0.0079(12)
O33' 0.0281(11) 0.0298(12) 0.0331(11) -0.0034(9) -0.0037(9) -0.0098(9)
N34' 0.0312(14) 0.0302(15) 0.0316(14) -0.0002(12) 0.0046(11) -0.0063(12)
C35' 0.0216(14) 0.0350(18) 0.0341(17) 0.0045(13) 0.0044(12) -0.0036(13)
C36' 0.044(2) 0.0386(19) 0.0340(18) -0.0027(15) 0.0097(15) -0.0052(16)
C37' 0.075(3) 0.047(2) 0.0330(19) 0.0072(16) 0.0069(18) -0.013(2)
C38' 0.061(3) 0.047(2) 0.060(3) 0.019(2) 0.001(2) -0.021(2)
N39' 0.0497(19) 0.049(2) 0.065(2) 0.0140(16) -0.0112(16) -0.0257(16)
C40' 0.0353(18) 0.045(2) 0.047(2) 0.0095(16) -0.0122(15) -0.0194(16)
C41 0.039(2) 0.096(3) 0.056(2) 0.029(2) -0.0093(18) -0.021(2)
C42 0.0267(16) 0.061(2) 0.0318(17) 0.0019(16) -0.0079(13) -0.0163(16)
C43 0.0318(18) 0.070(3) 0.042(2) -0.0237(19) -0.0015(15) -0.0107(18)
C44 0.0257(17) 0.049(2) 0.076(3) -0.028(2) 0.0013(17) -0.0073(16)
C45 0.0206(15) 0.0396(19) 0.058(2) 0.0005(16) -0.0165(14) -0.0087(14)
C46 0.0212(14) 0.045(2) 0.0371(17) -0.0105(14) -0.0019(12) -0.0156(14)
C47 0.0273(15) 0.0347(18) 0.0377(17) -0.0088(14) -0.0038(13) -0.0091(13)
C48 0.0251(18) 0.045(2) 0.112(4) 0.024(2) -0.019(2) -0.0107(16)
C49 0.182(7) 0.127(6) 0.105(5) -0.002(4) -0.093(5) -0.023(5)
C50 0.181(7) 0.061(3) 0.088(4) -0.005(3) -0.068(4) -0.014(4)
C51 0.159(6) 0.049(3) 0.060(3) 0.003(2) -0.016(3) -0.009(3)
C52 0.080(3) 0.070(3) 0.081(4) 0.013(3) -0.019(3) -0.023(3)
Cl53 0.0239(4) 0.0540(5) 0.0344(4) -0.0124(4) 0.0030(3) -0.0119(3)
O54 0.130(4) 0.153(4) 0.149(4) 0.010(3) -0.059(3) -0.051(3)

loop_
_atom_type_symbol
_atom_type_description
_atom_type_scat_dispersion_real
_atom_type_scat_dispersion_imag
_atom_type_scat_source
C C 0.0033 0.0016 'International Tables Vol C Tables 4.2.6.8 and 6.1.1.4'
H H 0.0000 0.0000 'International Tables Vol C Tables 4.2.6.8 and 6.1.1.4'
N N 0.0061 0.0033 'International Tables Vol C Tables 4.2.6.8 and 6.1.1.4'
O O 0.0106 0.0060 'International Tables Vol C Tables 4.2.6.8 and 6.1.1.4'
Cl Cl 0.1484 0.1585 'International Tables Vol C Tables 4.2.6.8 and 6.1.1.4'
Mn Mn 0.3368 0.7283 'International Tables Vol C Tables 4.2.6.8 and 6.1.1.4'

loop_
_geom_angle_atom_site_label_1
_geom_angle_atom_site_label_2
_geom_angle_atom_site_label_3
_geom_angle
_geom_angle_site_symmetry_1
_geom_angle_site_symmetry_3
N17 Mn1 N17 180.0 . 2_656
N17 Mn1 N1 89.00(8) . .
N17 Mn1 N1 91.00(8) 2_656 .
N17 Mn1 N1 91.01(8) . 2_656
N17 Mn1 N1 88.99(8) 2_656 2_656
N1 Mn1 N1 180.0 . 2_656
N17 Mn1 N25 90.66(8) . .
N17 Mn1 N25 89.34(8) 2_656 .
N1 Mn1 N25 89.97(8) . .
N1 Mn1 N25 90.03(8) 2_656 .
N17 Mn1 N25 89.35(8) . 2_656
N17 Mn1 N25 90.65(8) 2_656 2_656
N1 Mn1 N25 90.03(8) . 2_656
N1 Mn1 N25 89.97(8) 2_656 2_656
N25 Mn1 N25 180.0 . 2_656
C5 N1 C2 106.0(2) . .
C5 N1 Mn1 127.96(17) . .
C2 N1 Mn1 125.94(17) . .
N1 C2 C18 126.4(2) . 2_656
N1 C2 C3 109.5(2) . .
C18 C2 C3 124.1(2) 2_656 .
C4 C3 C2 107.8(2) . .
C4 C3 H3 126.1 . .
C2 C3 H3 126.1 . .
C3 C4 C5 107.4(2) . .
C3 C4 H4 126.3 . .
C5 C4 H4 126.3 . .
N1 C5 C6 125.6(2) . .
N1 C5 C4 109.3(2) . .
C6 C5 C4 125.1(2) . .
C5 C6 C13 123.3(2) . .
C5 C6 C7 117.9(2) . .
C13 C6 C7 118.8(2) . .
C12 C7 C8 118.8(3) . .
C12 C7 C6 121.1(3) . .
C8 C7 C6 120.2(3) . .
C9 C8 C7 120.3(3) . .
C9 C8 H8 119.8 . .
C7 C8 H8 119.8 . .
C8 C9 C10 120.3(3) . .
C8 C9 H9 119.9 . .
C10 C9 H9 119.9 . .
C11 C10 C9 119.7(3) . .
C11 C10 H10 120.1 . .
C9 C10 H10 120.1 . .
C10 C11 C12 120.2(3) . .
C10 C11 H11 119.9 . .
C12 C11 H11 119.9 . .
C11 C12 C7 120.7(3) . .
C11 C12 H12 119.7 . .
C7 C12 H12 119.7 . .
N17 C13 C6 126.2(2) . .
N17 C13 C14 109.4(2) . .
C6 C13 C14 124.3(2) . .
C15 C14 C13 107.4(2) . .
C15 C14 H14 126.3 . .
C13 C14 H14 126.3 . .
C14 C15 C16 107.6(2) . .
C14 C15 H15 126.2 . .
C16 C15 H15 126.2 . .
N17 C16 C18 126.3(2) . .
N17 C16 C15 109.5(2) . .
C18 C16 C15 124.2(2) . .
C13 N17 C16 106.0(2) . .
C13 N17 Mn1 127.69(17) . .
C16 N17 Mn1 126.29(16) . .
C16 C18 C2 123.9(2) . 2_656
C16 C18 C19 118.6(2) . .
C2 C18 C19 117.4(2) 2_656 .
C20 C19 C24 118.9(3) . .
C20 C19 C18 119.8(2) . .
C24 C19 C18 121.2(2) . .
C19 C20 C21 120.6(3) . .
C19 C20 H20 119.7 . .
C21 C20 H20 119.7 . .
C20 C21 C22 120.3(3) . .
C20 C21 H21 119.8 . .
C22 C21 H21 119.8 . .
C23 C22 C21 119.1(3) . .
C23 C22 H22 120.4 . .
C21 C22 H22 120.4 . .
C22 C23 C24 120.3(3) . .
C22 C23 H23 119.9 . .
C24 C23 H23 119.9 . .
C19 C24 C23 120.7(3) . .
C19 C24 H24 119.6 . .
C23 C24 H24 119.6 . .
C30 N25 C26 118.6(2) . .
C30 N25 Mn1 120.40(18) . .
C26 N25 Mn1 121.05(17) . .
N25 C26 C27 122.4(3) . .
N25 C26 H26 118.8 . .
C27 C26 H26 118.8 . .
C28 C27 C26 118.8(3) . .
C28 C27 H27 120.6 . .
C26 C27 H27 120.6 . .
C27 C28 C29 119.6(3) . .
C27 C28 H28 120.2 . .
C29 C28 H28 120.2 . .
C28 C29 C30 118.4(3) . .
C28 C29 N31 118.8(3) . .
C30 C29 N31 122.8(3) . .
N25 C30 C29 122.2(3) . .
N25 C30 H30 118.9 . .
C29 C30 H30 118.9 . .
C32 N31 C29 125.5(2) . .
C32 N31 H31H 115(2) . .
C29 N31 H31H 118(2) . .
O33 C32 N31 123.9(3) . .
O33 C32 N34 124.4(3) . .
N31 C32 N34 111.7(3) . .
C32 N34 C35 126.8(3) . .
C32 N34 H34H 118(2) . .
C35 N34 H34H 115(2) . .
C40 C35 N34 124.8(3) . .
C40 C35 C36 117.6(3) . .
N34 C35 C36 117.6(3) . .
C37 C36 C35 123.3(3) . .
C37 C36 H36 118.3 . .
C35 C36 H36 118.3 . .
C36 C37 C38 117.4(3) . .
C36 C37 H37 121.3 . .
C38 C37 H37 121.3 . .
C37 C38 N39 124.2(3) . .
C37 C38 H38 117.9 . .
N39 C38 H38 117.9 . .
C38 N39 C40 117.6(3) . .
N39 C40 C35 119.8(3) . .
N39 C40 H40 120.1 . .
C35 C40 H40 120.1 . .
N17' Mn1' N17' 180.0 2_655 .
N17' Mn1' N1' 90.00(8) 2_655 2_655
N17' Mn1' N1' 90.00(8) . 2_655
N17' Mn1' N1' 90.00(8) 2_655 .
N17' Mn1' N1' 90.00(8) . .
N1' Mn1' N1' 180.00(9) 2_655 .
N17' Mn1' N25' 90.57(8) 2_655 .
N17' Mn1' N25' 89.43(8) . .
N1' Mn1' N25' 89.34(8) 2_655 .
N1' Mn1' N25' 90.66(8) . .
N17' Mn1' N25' 89.43(8) 2_655 2_655
N17' Mn1' N25' 90.57(8) . 2_655
N1' Mn1' N25' 90.66(8) 2_655 2_655
N1' Mn1' N25' 89.34(8) . 2_655
N25' Mn1' N25' 180.0 . 2_655
C2' N1' C5' 105.8(2) . .
C2' N1' Mn1' 127.20(16) . .
C5' N1' Mn1' 126.93(17) . .
N1' C2' C18' 125.7(2) . 2_655
N1' C2' C3' 109.7(2) . .
C18' C2' C3' 124.6(2) 2_655 .
C4' C3' C2' 107.6(2) . .
C4' C3' H3' 126.2 . .
C2' C3' H3' 126.2 . .
C3' C4' C5' 107.6(2) . .
C3' C4' H4' 126.2 . .
C5' C4' H4' 126.2 . .
N1' C5' C6' 125.9(2) . .
N1' C5' C4' 109.3(2) . .
C6' C5' C4' 124.7(2) . .
C5' C6' C13' 123.7(2) . .
C5' C6' C7' 118.0(2) . .
C13' C6' C7' 118.3(2) . .
C8' C7' C12' 118.5(2) . .
C8' C7' C6' 120.0(2) . .
C12' C7' C6' 121.5(2) . .
C7' C8' C9' 121.2(3) . .
C7' C8' H8' 119.4 . .
C9' C8' H8' 119.4 . .
C10' C9' C8' 120.0(3) . .
C10' C9' H9' 120.0 . .
C8' C9' H9' 120.0 . .
C9' C10' C11' 119.6(3) . .
C9' C10' H10' 120.2 . .
C11' C10' H10' 120.2 . .
C10' C11' C12' 120.8(3) . .
C10' C11' H11' 119.6 . .
C12' C11' H11' 119.6 . .
C7' C12' C11' 119.9(3) . .
C7' C12' H12' 120.1 . .
C11' C12' H12' 120.1 . .
N17' C13' C6' 126.6(2) . .
N17' C13' C14' 109.3(2) . .
C6' C13' C14' 124.0(2) . .
C15' C14' C13' 108.0(2) . .
C15' C14' H14' 126.0 . .
C13' C14' H14' 126.0 . .
C14' C15' C16' 107.0(2) . .
C14' C15' H15' 126.5 . .
C16' C15' H15' 126.5 . .
N17' C16' C18' 125.9(2) . .
N17' C16' C15' 109.5(2) . .
C18' C16' C15' 124.7(2) . .
C13' N17' C16' 106.2(2) . .
C13' N17' Mn1' 126.77(17) . .
C16' N17' Mn1' 126.81(17) . .
C2' C18' C16' 124.2(2) 2_655 .
C2' C18' C19' 118.3(2) 2_655 .
C16' C18' C19' 117.5(2) . .
C24' C19' C20' 118.9(3) . .
C24' C19' C18' 119.3(2) . .
C20' C19' C18' 121.8(3) . .
C21' C20' C19' 120.5(3) . .
C21' C20' H20' 119.7 . .
C19' C20' H20' 119.7 . .
C22' C21' C20' 120.2(3) . .
C22' C21' H21' 119.9 . .
C20' C21' H21' 119.9 . .
C21' C22' C23' 119.7(3) . .
C21' C22' H22' 120.2 . .
C23' C22' H22' 120.2 . .
C22' C23' C24' 120.1(3) . .
C22' C23' H23' 119.9 . .
C24' C23' H23' 119.9 . .
C19' C24' C23' 120.5(3) . .
C19' C24' H24' 119.7 . .
C23' C24' H24' 119.7 . .
C26' N25' C30' 118.4(2) . .
C26' N25' Mn1' 121.26(18) . .
C30' N25' Mn1' 120.11(18) . .
N25' C26' C27' 122.3(3) . .
N25' C26' H26' 118.8 . .
C27' C26' H26' 118.8 . .
C28' C27' C26' 119.6(3) . .
C28' C27' H27' 120.2 . .
C26' C27' H27' 120.2 . .
C27' C28' C29' 118.8(3) . .
C27' C28' H28' 120.6 . .
C29' C28' H28' 120.6 . .
C28' C29' N31' 117.7(3) . .
C28' C29' C30' 118.3(3) . .
N31' C29' C30' 123.9(3) . .
N25' C30' C29' 122.5(3) . .
N25' C30' H30' 118.7 . .
C29' C30' H30' 118.7 . .
C32' N31' C29' 127.3(3) . .
C32' N31' H31' 114(2) . .
C29' N31' H31' 118(2) . .
O33' C32' N31' 124.8(3) . .
O33' C32' N34' 123.4(3) . .
N31' C32' N34' 111.8(3) . .
C32' N34' C35' 123.9(3) . .
C32' N34' H34' 115(3) . .
C35' N34' H34' 119(3) . .
C36' C35' C40' 118.2(3) . .
C36' C35' N34' 119.8(3) . .
C40' C35' N34' 122.0(3) . .
C37' C36' C35' 119.0(3) . .
C37' C36' H36' 120.5 . .
C35' C36' H36' 120.5 . .
C38' C37' C36' 119.0(4) . .
C38' C37' H37' 120.5 . .
C36' C37' H37' 120.5 . .
N39' C38' C37' 123.4(3) . .
N39' C38' H38' 118.3 . .
C37' C38' H38' 118.3 . .
C40' N39' C38' 117.1(3) . .
N39' C40' C35' 123.3(3) . .
N39' C40' H40' 118.3 . .
C35' C40' H40' 118.3 . .
C42 C41 H41A 109.5 . .
C42 C41 H41B 109.5 . .
H41A C41 H41B 109.5 . .
C42 C41 H41C 109.5 . .
H41A C41 H41C 109.5 . .
H41B C41 H41C 109.5 . .
C43 C42 C47 117.9(3) . .
C43 C42 C41 121.4(3) . .
C47 C42 C41 120.8(4) . .
C44 C43 C42 121.4(3) . .
C44 C43 H43 119.3 . .
C42 C43 H43 119.3 . .
C43 C44 C45 121.4(3) . .
C43 C44 H44 119.3 . .
C45 C44 H44 119.3 . .
C46 C45 C44 117.7(3) . .
C46 C45 C48 121.5(3) . .
C44 C45 C48 120.8(3) . .
C45 C46 C47 120.9(3) . .
C45 C46 H46 119.5 . .
C47 C46 H46 119.5 . .
C46 C47 C42 120.8(3) . .
C46 C47 H47 119.6 . .
C42 C47 H47 119.6 . .
C45 C48 H48A 109.5 . .
C45 C48 H48B 109.5 . .
H48A C48 H48B 109.5 . .
C45 C48 H48C 109.5 . .
H48A C48 H48C 109.5 . .
H48B C48 H48C 109.5 . .
C50 C49 H49A 109.5 . .
C50 C49 H49B 109.5 . .
H49A C49 H49B 109.5 . .
C50 C49 H49C 109.5 . .
H49A C49 H49C 109.5 . .
H49B C49 H49C 109.5 . .
C52 C50 C49 116.5(6) 2_566 .
C52 C50 C51 117.9(5) 2_566 .
C49 C50 C51 125.2(6) . .
C52 C51 C50 120.2(5) . .
C52 C51 H51 119.9 . .
C50 C51 H51 119.9 . .
C51 C52 C50 121.8(5) . 2_566
C51 C52 H52 119.1 . .
C50 C52 H52 119.1 2_566 .

loop_
_geom_bond_atom_site_label_1
_geom_bond_atom_site_label_2
_geom_bond_distance
_geom_bond_site_symmetry_2
Mn1 N17 2.012(2) .
Mn1 N17 2.012(2) 2_656
Mn1 N1 2.013(2) .
Mn1 N1 2.013(2) 2_656
Mn1 N25 2.365(2) .
Mn1 N25 2.365(2) 2_656
N1 C5 1.384(3) .
N1 C2 1.388(3) .
C2 C18 1.400(4) 2_656
C2 C3 1.425(4) .
C3 C4 1.348(4) .
C3 H3 0.9500 .
C4 C5 1.438(4) .
C4 H4 0.9500 .
C5 C6 1.394(4) .
C6 C13 1.394(4) .
C6 C7 1.499(4) .
C7 C12 1.392(4) .
C7 C8 1.403(4) .
C8 C9 1.385(4) .
C8 H8 0.9500 .
C9 C10 1.392(5) .
C9 H9 0.9500 .
C10 C11 1.385(5) .
C10 H10 0.9500 .
C11 C12 1.388(4) .
C11 H11 0.9500 .
C12 H12 0.9500 .
C13 N17 1.380(3) .
C13 C14 1.436(4) .
C14 C15 1.342(4) .
C14 H14 0.9500 .
C15 C16 1.432(3) .
C15 H15 0.9500 .
C16 N17 1.382(3) .
C16 C18 1.396(4) .
C18 C2 1.400(4) 2_656
C18 C19 1.497(4) .
C19 C20 1.380(4) .
C19 C24 1.382(4) .
C20 C21 1.383(4) .
C20 H20 0.9500 .
C21 C22 1.387(4) .
C21 H21 0.9500 .
C22 C23 1.380(4) .
C22 H22 0.9500 .
C23 C24 1.385(4) .
C23 H23 0.9500 .
C24 H24 0.9500 .
N25 C30 1.339(3) .
N25 C26 1.344(4) .
C26 C27 1.385(4) .
C26 H26 0.9500 .
C27 C28 1.378(4) .
C27 H27 0.9500 .
C28 C29 1.380(4) .
C28 H28 0.9500 .
C29 C30 1.400(4) .
C29 N31 1.405(4) .
C30 H30 0.9500 .
N31 C32 1.371(4) .
N31 H31H 0.91(4) .
C32 O33 1.217(3) .
C32 N34 1.375(4) .
N34 C35 1.396(4) .
N34 H34H 0.94(4) .
C35 C40 1.386(4) .
C35 C36 1.403(4) .
C36 C37 1.317(5) .
C36 H36 0.9500 .
C37 C38 1.342(5) .
C37 H37 0.9500 .
C38 N39 1.376(5) .
C38 H38 0.9500 .
N39 C40 1.381(4) .
C40 H40 0.9500 .
Mn1' N17' 2.015(2) 2_655
Mn1' N17' 2.015(2) .
Mn1' N1' 2.016(2) 2_655
Mn1' N1' 2.017(2) .
Mn1' N25' 2.331(2) .
Mn1' N25' 2.331(2) 2_655
N1' C2' 1.382(3) .
N1' C5' 1.391(3) .
C2' C18' 1.392(3) 2_655
C2' C3' 1.432(4) .
C3' C4' 1.346(4) .
C3' H3' 0.9500 .
C4' C5' 1.435(4) .
C4' H4' 0.9500 .
C5' C6' 1.393(3) .
C6' C13' 1.398(3) .
C6' C7' 1.500(3) .
C7' C8' 1.390(4) .
C7' C12' 1.394(4) .
C8' C9' 1.391(4) .
C8' H8' 0.9500 .
C9' C10' 1.378(4) .
C9' H9' 0.9500 .
C10' C11' 1.380(4) .
C10' H10' 0.9500 .
C11' C12' 1.399(4) .
C11' H11' 0.9500 .
C12' H12' 0.9500 .
C13' N17' 1.381(3) .
C13' C14' 1.429(3) .
C14' C15' 1.348(4) .
C14' H14' 0.9500 .
C15' C16' 1.436(3) .
C15' H15' 0.9500 .
C16' N17' 1.384(3) .
C16' C18' 1.401(4) .
C18' C2' 1.392(3) 2_655
C18' C19' 1.502(4) .
C19' C24' 1.386(4) .
C19' C20' 1.393(4) .
C20' C21' 1.387(4) .
C20' H20' 0.9500 .
C21' C22' 1.384(5) .
C21' H21' 0.9500 .
C22' C23' 1.385(5) .
C22' H22' 0.9500 .
C23' C24' 1.392(4) .
C23' H23' 0.9500 .
C24' H24' 0.9500 .
N25' C26' 1.334(3) .
N25' C30' 1.344(3) .
C26' C27' 1.379(4) .
C26' H26' 0.9500 .
C27' C28' 1.378(4) .
C27' H27' 0.9500 .
C28' C29' 1.385(4) .
C28' H28' 0.9500 .
C29' N31' 1.392(4) .
C29' C30' 1.392(4) .
C30' H30' 0.9500 .
N31' C32' 1.370(4) .
N31' H31' 0.85(3) .
C32' O33' 1.214(3) .
C32' N34' 1.378(4) .
N34' C35' 1.407(4) .
N34' H34' 0.77(3) .
C35' C36' 1.378(4) .
C35' C40' 1.388(5) .
C36' C37' 1.375(5) .
C36' H36' 0.9500 .
C37' C38' 1.368(6) .
C37' H37' 0.9500 .
C38' N39' 1.339(5) .
C38' H38' 0.9500 .
N39' C40' 1.335(4) .
C40' H40' 0.9500 .
C41 C42 1.515(5) .
C41 H41A 0.9800 .
C41 H41B 0.9800 .
C41 H41C 0.9800 .
C42 C43 1.373(5) .
C42 C47 1.387(4) .
C43 C44 1.367(5) .
C43 H43 0.9500 .
C44 C45 1.384(5) .
C44 H44 0.9500 .
C45 C46 1.379(5) .
C45 C48 1.513(5) .
C46 C47 1.383(4) .
C46 H46 0.9500 .
C47 H47 0.9500 .
C48 H48A 0.9800 .
C48 H48B 0.9800 .
C48 H48C 0.9800 .
C49 C50 1.479(8) .
C49 H49A 0.9800 .
C49 H49B 0.9800 .
C49 H49C 0.9800 .
C50 C52 1.395(7) 2_566
C50 C51 1.480(9) .
C51 C52 1.313(7) .
C51 H51 0.9500 .
C52 C50 1.395(7) 2_566
C52 H52 0.9500 .

loop_
_geom_hbond_atom_site_label_D
_geom_hbond_atom_site_label_H
_geom_hbond_atom_site_label_A
_geom_hbond_distance_DH
_geom_hbond_distance_HA
_geom_hbond_distance_DA
_geom_hbond_angle_DHA
_geom_hbond_site_symmetry_A
C51 H51 Cl53 0.95 2.77 3.687(5) 163.2 1
C49 H49C O54 0.98 2.47 3.156(10) 126.4 1
C11 H11 O54 0.95 2.51 3.312(7) 142.7 1
N34 H34H Cl53 0.94(4) 2.33(4) 3.227(3) 159(3) 1_655
N34' H34' Cl53 0.77(3) 2.59(4) 3.301(3) 154(3) 1
N31 H31H Cl53 0.91(4) 2.33(4) 3.212(3) 161(3) 1_655
N31' H31' Cl53 0.85(3) 2.36(3) 3.201(3) 169(3) 1
